data_9013811
loop_
_publ_author_name
'Biagioni, C.'
'Bonaccorsi, E.'
'Merlino, S.'
'Parodi, G. C.'
'Perchiazzi, N.'
'Chevrier, V.'
'Bersani, D.'

_publ_section_title
;
 Roumaite, (Ca,Na)3(Ca,REE,Na)4(Nb,Ti)[Si2O7]2(OH)F3, from Rouma Island,
 Los Archipelago, Guinea: A new mineral species related to dovyrenite
;
_journal_name_full 'The Canadian Mineralogist'
_journal_page_first 17
_journal_page_last 28
_journal_paper_doi 10.3749/canmin.48.1.17
_journal_volume 48
_journal_year 2010
_chemical_compound_source 'Rouma Island, Los Archipelago, Guinea'
_chemical_formula_sum 'Ca3.19 Ce1.22 F3 H Na2.07 Nb0.55 O15 Si4 Ti0.45'
_chemical_name_mineral Roumaite
_space_group_IT_number 9
_symmetry_space_group_name_Hall 'C -2yc'
_symmetry_space_group_name_H-M 'C 1 c 1'
_cell_angle_alpha 90
_cell_angle_beta 101.60
_cell_angle_gamma 90
_cell_formula_units_Z 4
_cell_length_a 7.473
_cell_length_b 11.294
_cell_length_c 18.778
_cell_volume 1552.494
_database_code_amcsd 0006312
_exptl_crystal_density_diffrn 3.548
_cod_original_formula_sum 'Ca3.19 Na2.07 Ce1.22 (Nb.55 Ti.45) Si4 O15 (F3 H)'
_cod_database_code 9013811

loop_
_space_group_symop_operation_xyz
x,y,z
1/2+x,1/2+y,z
x,-y,1/2+z
1/2+x,1/2-y,1/2+z

loop_
_atom_site_label
_atom_site_fract_x
_atom_site_fract_y
_atom_site_fract_z
_atom_site_occupancy
_atom_site_U_iso_or_equiv
_atom_site_type_symbol
_atom_site_attached_hydrogens
CaM2 0.74290 0.87550 0.47960 0.46000 0.01890 Ca 0
NaM2 0.74290 0.87550 0.47960 0.30000 0.01890 Na 0
CaM3 0.99030 0.87510 0.97990 0.60000 0.02790 Ca 0
NaM3 0.99030 0.87510 0.97990 0.15000 0.02790 Na 0
NaM4 0.98960 0.37530 0.98030 0.60000 0.02760 Na 0
CaM4 0.98960 0.37530 0.98030 0.35000 0.02760 Ca 0
CeM5 0.64360 0.70560 0.28940 0.60000 0.00840 Ce 0
NaM5 0.64360 0.70560 0.28940 0.40000 0.00840 Na 0
CaM6 0.33550 0.45240 0.16830 0.65000 0.00460 Ca 0
CeM6 0.33550 0.45240 0.16830 0.17500 0.00460 Ce 0
NaM6 0.33550 0.45240 0.16830 0.17500 0.00460 Na 0
CaM7 0.63900 0.79380 0.78620 0.68000 0.00860 Ca 0
CeM7 0.63900 0.79380 0.78620 0.17000 0.00860 Ce 0
NaM7 0.63900 0.79380 0.78620 0.17000 0.00860 Na 0
CaM8 0.33380 0.95500 0.17080 0.45000 0.00460 Ca 0
CeM8 0.33380 0.95500 0.17080 0.27500 0.00460 Ce 0
NaM8 0.33380 0.95500 0.17080 0.27500 0.00460 Na 0
NbM1 0.73540 0.62740 0.97690 0.55000 0.02580 Nb 0
TiM1 0.73540 0.62740 0.97690 0.45000 0.02580 Ti 0
Si1 0.08320 0.69980 0.11760 1.00000 0.01680 Si 0
Si2 0.52150 0.70050 0.11840 1.00000 0.00750 Si 0
Si3 0.88070 0.95440 0.33980 1.00000 0.00950 Si 0
Si4 0.44770 0.95300 0.34000 1.00000 0.01470 Si 0
O1 0.39460 0.65590 0.79170 1.00000 0.02230 O 0
O2 0.39300 0.07510 0.30040 1.00000 0.01590 O 0
O3 0.67650 0.94570 0.36100 1.00000 0.01890 O 0
O4 0.51840 0.55260 0.91890 1.00000 0.01800 O 0
O5 0.09100 0.58790 0.17000 1.00000 0.00040 O 0
O6 0.38490 0.84250 0.29240 1.00000 0.02000 O 0
O7 0.39830 0.57670 0.30170 1.00000 0.01290 O 0
O8 0.29620 0.70230 0.09660 1.00000 0.02080 O 0
O9 0.59320 0.81670 0.16800 1.00000 0.00220 O 0
O10 0.39170 0.94980 0.41990 1.00000 0.02240 O 0
O11 0.08830 0.81650 0.16590 1.00000 0.00420 O 0
O12 0.95550 0.69620 0.03840 1.00000 0.00680 O 0
O13 0.57780 0.69720 0.04000 1.00000 0.00860 O 0
O14 0.59600 0.58980 0.17180 1.00000 0.00140 O 0
F1 0.76570 0.47750 0.03970 0.75000 0.01760 F 0
O-H1 0.76570 0.47750 0.03970 0.25000 0.01760 O 1
F2 0.70310 0.70610 0.41600 0.75000 0.01540 F 0
O-H2 0.70310 0.70610 0.41600 0.25000 0.01540 O 1
F3 0.70180 0.76890 0.91400 0.75000 0.01640 F 0
O-H3 0.70180 0.76890 0.91400 0.25000 0.01640 O 1
F4 0.26970 0.45440 0.03970 0.75000 0.01480 F 0
O-H4 0.26970 0.45440 0.03970 0.25000 0.01480 O 1

loop_
_cod_changelog_entry_id
_cod_changelog_entry_author
_cod_changelog_entry_date
_cod_changelog_entry_text
1
;cod-tools version 3.8.0
Id: cif_guess_AMCSD_atom_types 9574 2023-05-10 09:00:05Z saulius
;
2023-05-10T18:54:39+03:00
;Derived atom types and hydrogen counts
from atom names that follow the AMCSD naming convention
(Wat == water, O-H == hydroxyl).
;

loop_
_cod_related_entry_id
_cod_related_entry_database
_cod_related_entry_code
1 AMCSD 0006312
